data_7720968
loop_
_publ_author_name
'Warsame, Hodan R.'
'Demetriou, Colleen M.'
'Crimmin, Mark R.'

_publ_section_title
;
 Selective defluorination of 1,1,1,2-tetrafluoroethane by lithium
 phosphide reagents.
;
_journal_issue 20
_journal_name_full 'Dalton transactions (Cambridge, England : 2003)'
_journal_page_first 7826
_journal_page_last 7830
_journal_paper_doi 10.1039/d6dt00747c
_journal_volume 55
_journal_year 2026
_chemical_absolute_configuration ad
_chemical_formula_moiety 'C28 H24 Cl2 F6 P2 Pd'
_chemical_formula_sum 'C28 H24 Cl2 F6 P2 Pd'
_chemical_formula_weight 713.71
_chemical_properties_physical Air-sensitive
_space_group_crystal_system trigonal
_space_group_IT_number 152
_space_group_name_Hall 'P 31 2"'
_space_group_name_H-M_alt 'P 31 2 1'
_atom_sites_solution_hydrogens geom
_atom_sites_solution_primary dual
_audit_creation_date 2026-03-11
_audit_creation_method
;
Olex2 1.5
(compiled 2025.07.13 svn.rb7424aed for OlexSys, GUI svn.r7314)
;
_audit_update_record
;
2026-03-11 deposited with the CCDC.	2026-04-23 downloaded from the CCDC.
;
_cell_angle_alpha 90
_cell_angle_beta 90
_cell_angle_gamma 120
_cell_formula_units_Z 3
_cell_length_a 10.5520(2)
_cell_length_b 10.5520(2)
_cell_length_c 22.3322(4)
_cell_measurement_reflns_used 8850
_cell_measurement_temperature 173.05(10)
_cell_measurement_theta_max 68.2090
_cell_measurement_theta_min 4.8150
_cell_volume 2153.43(7)
_computing_cell_refinement 'CrysAlisPro 1.171.44.85 (Rigaku OD, 2024)'
_computing_data_collection 'CrysAlisPro system (CCD 44.131a (release 01-12-2025))'
_computing_data_reduction 'CrysAlisPro 1.171.44.85 (Rigaku OD, 2024)'
_computing_molecular_graphics 'Olex2 1.5 (Dolomanov et al., 2009)'
_computing_publication_material 'Olex2 1.5 (Dolomanov et al., 2009)'
_computing_structure_refinement 'SHELXL 2018/3 (Sheldrick, 2015)'
_computing_structure_solution 'SHELXT 2018/2 (Sheldrick, 2018)'
_diffrn_ambient_environment N~2~
_diffrn_ambient_temperature 173.05(10)
_diffrn_detector 'Hybrid Pixel Array Detector'
_diffrn_detector_area_resol_mean 10.0000
_diffrn_detector_type HyPix3000
_diffrn_measured_fraction_theta_full 1.000
_diffrn_measured_fraction_theta_max 0.997
_diffrn_measurement_details
;
List of Runs (angles in degrees, time in seconds):

  # Type    Start    End  Width  t~exp~   \w     \q     \k     \f   Frames
#--------------------------------------------------------------------------
  1  \w     -5.00  21.00   0.50    0.20    --   43.55 -32.00 120.00   52
  2  \w     -6.00  19.00   0.50    0.20    --   43.55 -21.00   0.00   50
  3  \w     88.00 113.00   0.50    0.20    --   43.55 139.00-120.00   50
  4  \w     80.00 105.00   0.50    0.20    --   43.55 139.00  60.00   50
  5  \w     75.00 107.00   0.50    0.68    --   96.32  60.00  65.00   64
  6  \w     85.00 162.00   0.50    0.68    --   96.32  25.00-150.00  154
  7  \w     80.00 167.00   0.50    0.68    --   96.32  42.00  30.00  174
  8  \w    137.00 167.00   0.50    0.68    --   96.32  60.00  65.00   60
  9  \w    136.00 168.00   0.50    0.68    --   96.32  36.00  97.00   64
 10  \w     83.00 122.00   0.50    0.68    --   96.32  26.00 145.00   78
 11  \w     49.00  79.00   0.50    0.20    --   43.55  43.00 150.00   60
 12  \w     56.00 117.00   0.50    0.20    --   43.55  26.00 145.00  122
 13  \w     89.00 114.00   0.50    0.20    --   43.55  43.00 150.00   50
 14  \w     41.00  66.00   0.50    0.20    --   43.55  32.00-150.00   50
 15  \w     60.00  86.00   0.50    0.68    --   96.32 -77.00-150.00   52
 16  \w     32.00  82.00   0.50    0.68    --   96.32 -68.00-180.00  100
 17  \w     30.00  55.00   0.50    0.68    --   96.32 -50.00-150.00   50
 18  \w     26.00  68.00   0.50    0.68    --   96.32 -60.00 -73.00   84
 19  \w     27.00  55.00   0.50    0.68    --   96.32 -50.00 -30.00   56
 20  \w     27.00  53.00   0.50    0.68    --   96.32 -50.00  30.00   52
 21  \w     30.00  55.00   0.50    0.68    --   96.32 -50.00  90.00   50
 22  \w     26.00  51.00   0.50    0.68    --   96.32 -50.00 120.00   50
 23  \w     26.00 108.00   0.50    0.68    --   96.32 -84.00  83.00  164
 24  \w     45.00  89.00   0.50    0.68    --   96.32-117.00  60.00   88
 25  \w     27.00 109.00   0.50    0.68    --   96.32 -85.00 -73.00  164
 26  \w     33.00 100.00   0.50    0.68    --   96.32 -97.00-168.00  134
 27  \w    -37.00  21.00   0.50    0.20    --  -41.99  32.00  30.00  116
 28  \w    -37.00 -10.00   0.50    0.20    --  -41.99  32.00 150.00   54
 29  \w      0.00  26.00   0.50    0.20    --  -41.99  32.00 150.00   52
 30  \w    -16.00  33.00   0.50    0.20    --  -41.99  11.00 -30.00   98
 31  \w    -24.00  32.00   0.50    0.20    --  -41.99  11.00 -60.00  112
 32  \w    -56.00 -28.00   0.50    0.20    --  -41.99 -32.00 -90.00   56
 33  \w    -56.00 -30.00   0.50    0.20    --  -41.99 -36.00 -59.00   52
 34  \w   -109.00 -72.00   0.50    0.20    --  -41.99 -32.00 -90.00   74
 35  \w   -102.00 -73.00   0.50    0.20    --  -41.99 -36.00 -59.00   58
 36  \w   -108.00 -83.00   0.50    0.20    --  -41.99 -32.00  60.00   50
 37  \w   -162.00 -82.00   0.50    0.68    --  -94.76 -36.00 -59.00  160
 38  \w   -132.00 -90.00   0.50    0.68    --  -94.76-117.00 120.00   84
 39  \w    -65.00 -39.00   0.50    0.68    --  -94.76  60.00  65.00   52
 40  \w    -99.00 -73.00   0.50    0.68    --  -94.76 117.00 -60.00   52
 41  \w    -49.00 -24.00   0.50    0.68    --  -94.76 117.00 -60.00   50
;
_diffrn_measurement_device 'four-circle diffractometer'
_diffrn_measurement_device_type 'XtaLAB Synergy, Single source at home/near, HyPix3000'
_diffrn_measurement_method '\w scans'
_diffrn_orient_matrix_type 'CrysAlisPro convention (1999,Acta A55,543-557)'
_diffrn_orient_matrix_UB_11 0.1200230000
_diffrn_orient_matrix_UB_12 -0.0244851000
_diffrn_orient_matrix_UB_13 -0.0274536000
_diffrn_orient_matrix_UB_21 -0.0875885000
_diffrn_orient_matrix_UB_22 -0.0513110000
_diffrn_orient_matrix_UB_23 -0.0588553000
_diffrn_orient_matrix_UB_31 0.0795541000
_diffrn_orient_matrix_UB_32 0.1586072000
_diffrn_orient_matrix_UB_33 -0.0233053000
_diffrn_radiation_monochromator mirror
_diffrn_radiation_probe x-ray
_diffrn_radiation_type 'Cu K\a'
_diffrn_radiation_wavelength 1.54184
_diffrn_reflns_av_R_equivalents 0.0376
_diffrn_reflns_av_unetI/netI 0.0248
_diffrn_reflns_Laue_measured_fraction_full 1.000
_diffrn_reflns_Laue_measured_fraction_max 0.997
_diffrn_reflns_limit_h_max 12
_diffrn_reflns_limit_h_min -12
_diffrn_reflns_limit_k_max 12
_diffrn_reflns_limit_k_min -10
_diffrn_reflns_limit_l_max 26
_diffrn_reflns_limit_l_min -26
_diffrn_reflns_number 13169
_diffrn_reflns_point_group_measured_fraction_full 1.000
_diffrn_reflns_point_group_measured_fraction_max 0.996
_diffrn_reflns_theta_full 67.684
_diffrn_reflns_theta_max 68.270
_diffrn_reflns_theta_min 4.839
_diffrn_source 'micro-focus sealed X-ray tube'
_diffrn_source_type 'PhotonJet (Cu) X-ray Source'
_exptl_absorpt_coefficient_mu 8.493
_exptl_absorpt_correction_T_max 0.593
_exptl_absorpt_correction_T_min 0.396
_exptl_absorpt_correction_type analytical
_exptl_absorpt_process_details
;
CrysAlisPro 1.171.44.85 (Rigaku Oxford Diffraction, 2024)
Analytical numeric absorption correction using a multifaceted crystal
model based on expressions derived by R.C. Clark & J.S. Reid.
(Clark, R. C. & Reid, J. S. (1995). Acta Cryst. A51, 887-897)
Empirical absorption correction using spherical harmonics,
implemented in SCALE3 ABSPACK scaling algorithm.
;
_exptl_crystal_colour yellow
_exptl_crystal_colour_primary yellow
_exptl_crystal_density_diffrn 1.651
_exptl_crystal_description block
_exptl_crystal_F_000 1068
_exptl_crystal_size_max 0.19
_exptl_crystal_size_mid 0.12
_exptl_crystal_size_min 0.09
_refine_diff_density_max 0.818
_refine_diff_density_min -0.392
_refine_diff_density_rms 0.077
_refine_ls_abs_structure_details
;
 Flack x determined using 1025 quotients [(I+)-(I-)]/[(I+)+(I-)]
 (Parsons, Flack and Wagner, Acta Cryst. B69 (2013) 249-259).
;
_refine_ls_abs_structure_Flack -0.025(6)
_refine_ls_extinction_method none
_refine_ls_goodness_of_fit_ref 1.038
_refine_ls_hydrogen_treatment constr
_refine_ls_matrix_type full
_refine_ls_number_parameters 177
_refine_ls_number_reflns 2620
_refine_ls_number_restraints 0
_refine_ls_restrained_S_all 1.038
_refine_ls_R_factor_all 0.0356
_refine_ls_R_factor_gt 0.0349
_refine_ls_shift/su_max 0.000
_refine_ls_shift/su_mean 0.000
_refine_ls_structure_factor_coef Fsqd
_refine_ls_weighting_details 'w=1/[\s^2^(Fo^2^)+(0.0639P)^2^+0.6315P] where P=(Fo^2^+2Fc^2^)/3'
_refine_ls_weighting_scheme calc
_refine_ls_wR_factor_gt 0.0922
_refine_ls_wR_factor_ref 0.0929
_reflns_Friedel_coverage 0.710
_reflns_Friedel_fraction_full 1.000
_reflns_Friedel_fraction_max 0.995
_reflns_number_gt 2556
_reflns_number_total 2620
_reflns_threshold_expression 'I > 2\s(I)'
_cod_data_source_file d6dt00747c3.cif
_cod_data_source_block 4
_cod_depositor_comments 'Adding full bibliography for 7720966--7720968.cif.'
_cod_original_cell_volume 2153.43(9)
_cod_database_code 7720968
_shelx_shelxl_version_number 2018/3
_chemical_oxdiff_formula C28H24Cl2F6P2Pd
_chemical_oxdiff_usercomment HRW232_2
_shelx_space_group_comment
;
The symmetry employed for this shelxl refinement is uniquely defined
by the following loop, which should always be used as a source of
symmetry information in preference to the above space-group names.
They are only intended as comments.
;
_cell_oxdiff_angle_alpha 89.9589(19)
_cell_oxdiff_angle_beta 90.046(2)
_cell_oxdiff_angle_gamma 119.941(3)
_cell_oxdiff_length_a 10.5484(3)
_cell_oxdiff_length_b 10.5516(3)
_cell_oxdiff_length_c 22.3275(4)
_cell_oxdiff_measurement_reflns_used 8850
_cell_oxdiff_volume 2153.44(10)
_shelx_estimated_absorpt_t_max 0.515
_shelx_estimated_absorpt_t_min 0.295
_diffrn_oxdiff_digest_od_ed
;

;
_olex2_refinement_description
;
1. Fixed Uiso
 At 1.2 times of:
  All C(H) groups, All C(H,H) groups
2.a Secondary CH2 refined with riding coordinates:
 C1(H1A,H1B)
2.b Aromatic/amide H refined with riding coordinates:
 C10(H10), C14(H14), C6(H6), C4(H4), C12(H12), C7(H7), C5(H5), C13(H13),
 C11(H11), C8(H8)
;
_olex2_submission_special_instructions 'No special instructions were received'
_oxdiff_exptl_absorpt_empirical_details
;
Empirical correction (ABSPACK) includes:
- Absorption correction using spherical harmonics
- Frame scaling
;
_oxdiff_exptl_absorpt_empirical_full_max 1.413
_oxdiff_exptl_absorpt_empirical_full_min 0.779

loop_
_space_group_symop_operation_xyz
'x, y, z'
'-y, x-y, z+1/3'
'-x+y, -x, z+2/3'
'y, x, -z'
'x-y, -y, -z+2/3'
'-x, -x+y, -z+1/3'

loop_
_atom_site_label
_atom_site_type_symbol
_atom_site_fract_x
_atom_site_fract_y
_atom_site_fract_z
_atom_site_U_iso_or_equiv
_atom_site_adp_type
_atom_site_occupancy
_atom_site_site_symmetry_order
_atom_site_calc_flag
_atom_site_refinement_flags_posn
_atom_site_refinement_flags_adp
_atom_site_refinement_flags_occupancy
_atom_site_disorder_assembly
_atom_site_disorder_group
Pd1 Pd 1.000000 0.35533(5) 0.666667 0.04706(19) Uani 1 2 d S T P . .
P1 P 0.82948(16) 0.27317(16) 0.58883(5) 0.0461(3) Uani 1 1 d . . . . .
Cl1 Cl 1.19764(18) 0.4655(2) 0.60302(6) 0.0658(4) Uani 1 1 d . . . . .
F1 F 0.5948(6) -0.1544(4) 0.6264(2) 0.0872(13) Uani 1 1 d . . . . .
F3 F 0.8173(7) 0.0000(5) 0.6443(3) 0.1031(17) Uani 1 1 d . . . . .
F2 F 0.7477(7) -0.0618(5) 0.5551(2) 0.1018(18) Uani 1 1 d . . . . .
C9 C 0.7445(7) 0.3859(6) 0.5832(2) 0.0496(13) Uani 1 1 d . . . . .
C3 C 0.8817(6) 0.2609(7) 0.5123(2) 0.0493(11) Uani 1 1 d . . . . .
C10 C 0.8367(9) 0.5349(7) 0.5792(3) 0.0609(15) Uani 1 1 d . . . . .
H10 H 0.939665 0.574610 0.580632 0.073 Uiso 1 1 calc R U . . .
C1 C 0.6719(7) 0.0883(6) 0.6023(2) 0.0523(13) Uani 1 1 d . . . . .
H1A H 0.623214 0.090420 0.639907 0.063 Uiso 1 1 calc R U . . .
H1B H 0.600712 0.063988 0.569358 0.063 Uiso 1 1 calc R U . . .
C14 C 0.5964(8) 0.3311(8) 0.5813(3) 0.0648(16) Uani 1 1 d . . . . .
H14 H 0.531446 0.228566 0.583850 0.078 Uiso 1 1 calc R U . . .
C2 C 0.7089(9) -0.0306(7) 0.6070(3) 0.0622(16) Uani 1 1 d . . . . .
C6 C 0.9436(8) 0.2174(8) 0.3961(3) 0.0674(17) Uani 1 1 d . . . . .
H6 H 0.963890 0.201237 0.356321 0.081 Uiso 1 1 calc R U . . .
C4 C 0.8096(7) 0.2794(7) 0.4644(2) 0.0538(13) Uani 1 1 d . . . . .
H4 H 0.738251 0.307610 0.471284 0.065 Uiso 1 1 calc R U . . .
C12 C 0.6323(10) 0.5708(8) 0.5717(3) 0.072(2) Uani 1 1 d . . . . .
H12 H 0.593449 0.634532 0.567814 0.086 Uiso 1 1 calc R U . . .
C7 C 1.0180(9) 0.2007(10) 0.4434(3) 0.075(2) Uani 1 1 d . . . . .
H7 H 1.090522 0.174407 0.435944 0.090 Uiso 1 1 calc R U . . .
C5 C 0.8406(7) 0.2571(7) 0.4065(2) 0.0590(14) Uani 1 1 d . . . . .
H5 H 0.790113 0.269368 0.373829 0.071 Uiso 1 1 calc R U . . .
C13 C 0.5412(9) 0.4249(9) 0.5755(3) 0.0756(19) Uani 1 1 d . . . . .
H13 H 0.438372 0.386378 0.574321 0.091 Uiso 1 1 calc R U . . .
C11 C 0.7794(10) 0.6266(8) 0.5733(3) 0.070(2) Uani 1 1 d . . . . .
H11 H 0.843259 0.729341 0.570259 0.084 Uiso 1 1 calc R U . . .
C8 C 0.9874(8) 0.2222(9) 0.5018(3) 0.0668(18) Uani 1 1 d . . . . .
H8 H 1.038717 0.210449 0.534279 0.080 Uiso 1 1 calc R U . . .

loop_
_atom_site_aniso_label
_atom_site_aniso_U_11
_atom_site_aniso_U_22
_atom_site_aniso_U_33
_atom_site_aniso_U_23
_atom_site_aniso_U_13
_atom_site_aniso_U_12
Pd1 0.0606(4) 0.0497(2) 0.0346(3) -0.00038(10) -0.00076(19) 0.03028(18)
P1 0.0603(8) 0.0488(7) 0.0352(6) -0.0013(5) -0.0017(5) 0.0317(6)
Cl1 0.0654(8) 0.0829(10) 0.0437(7) 0.0151(7) 0.0055(6) 0.0330(8)
F1 0.112(4) 0.052(2) 0.093(3) 0.013(2) 0.015(3) 0.038(2)
F3 0.132(5) 0.070(2) 0.124(4) -0.004(2) -0.041(3) 0.063(3)
F2 0.172(6) 0.071(2) 0.080(3) 0.006(2) 0.036(3) 0.075(3)
C9 0.073(4) 0.051(3) 0.033(2) -0.001(2) 0.000(2) 0.037(3)
C3 0.064(3) 0.052(3) 0.038(2) -0.001(2) -0.001(2) 0.033(3)
C10 0.082(4) 0.058(4) 0.046(3) 0.000(3) 0.003(3) 0.038(3)
C1 0.070(4) 0.051(3) 0.041(3) -0.004(2) -0.005(2) 0.034(3)
C14 0.074(4) 0.062(4) 0.069(4) 0.002(3) 0.002(3) 0.042(3)
C2 0.087(5) 0.053(3) 0.050(3) -0.002(3) -0.001(3) 0.038(3)
C6 0.082(5) 0.092(4) 0.039(3) -0.002(3) 0.005(3) 0.052(4)
C4 0.062(3) 0.069(4) 0.039(2) -0.001(3) 0.001(2) 0.040(3)
C12 0.124(7) 0.083(4) 0.043(3) -0.002(3) -0.005(3) 0.078(5)
C7 0.085(5) 0.115(6) 0.056(4) -0.005(4) 0.002(3) 0.074(5)
C5 0.068(3) 0.080(4) 0.036(2) -0.001(3) -0.003(2) 0.042(3)
C13 0.090(5) 0.097(5) 0.070(4) -0.003(3) -0.002(4) 0.070(5)
C11 0.118(7) 0.059(4) 0.048(3) 0.003(3) 0.003(4) 0.056(4)
C8 0.082(4) 0.091(5) 0.051(3) -0.006(3) -0.007(3) 0.061(4)

loop_
_atom_type_symbol
_atom_type_description
_atom_type_scat_dispersion_real
_atom_type_scat_dispersion_imag
_atom_type_scat_source
C C 0.0181 0.0091 'International Tables Vol C Tables 4.2.6.8 and 6.1.1.4'
H H 0.0000 0.0000 'International Tables Vol C Tables 4.2.6.8 and 6.1.1.4'
Cl Cl 0.3639 0.7018 'International Tables Vol C Tables 4.2.6.8 and 6.1.1.4'
F F 0.0727 0.0534 'International Tables Vol C Tables 4.2.6.8 and 6.1.1.4'
P P 0.2955 0.4335 'International Tables Vol C Tables 4.2.6.8 and 6.1.1.4'
Pd Pd 0.1215 3.9337 'International Tables Vol C Tables 4.2.6.8 and 6.1.1.4'

loop_
_exptl_crystal_face_index_h
_exptl_crystal_face_index_k
_exptl_crystal_face_index_l
_exptl_crystal_face_perp_dist
0 -2 1 0.0551
-1 0 2 0.0486
0 1 -1 0.0867
1 0 -1 0.0769
-2 2 -1 0.0618
2 0 -1 0.0688
3 -5 3 0.0684
-2 1 0 0.0408
-2 -1 2 0.0520
2 0 1 0.0502
-2 1 -2 0.0548
-1 1 -2 0.0721
-1 0 -2 0.0620
1 -1 5 0.0788
1 -2 -5 0.0609
1 -1 -1 0.0612
5 -4 0 0.0462
0 1 2 0.0534
-1 1 2 0.0394
0 0 1 0.0726
1 -2 -2 0.0486
5 -1 2 0.0388

loop_
_geom_angle_atom_site_label_1
_geom_angle_atom_site_label_2
_geom_angle_atom_site_label_3
_geom_angle
_geom_angle_site_symmetry_1
_geom_angle_site_symmetry_3
_geom_angle_publ_flag
P1 Pd1 P1 178.40(7) . 6_766 ?
Cl1 Pd1 P1 86.29(5) 6_766 . ?
Cl1 Pd1 P1 86.29(5) . 6_766 ?
Cl1 Pd1 P1 93.62(5) . . ?
Cl1 Pd1 P1 93.62(5) 6_766 6_766 ?
Cl1 Pd1 Cl1 174.01(10) . 6_766 ?
C9 P1 Pd1 110.45(19) . . ?
C9 P1 C3 104.4(3) . . ?
C9 P1 C1 103.0(3) . . ?
C3 P1 Pd1 121.39(18) . . ?
C3 P1 C1 102.9(3) . . ?
C1 P1 Pd1 112.94(18) . . ?
C10 C9 P1 117.0(5) . . ?
C14 C9 P1 124.0(5) . . ?
C14 C9 C10 119.0(6) . . ?
C4 C3 P1 120.6(4) . . ?
C4 C3 C8 119.4(5) . . ?
C8 C3 P1 119.9(4) . . ?
C9 C10 H10 120.0 . . ?
C9 C10 C11 120.0(7) . . ?
C11 C10 H10 120.0 . . ?
P1 C1 H1A 108.5 . . ?
P1 C1 H1B 108.5 . . ?
H1A C1 H1B 107.5 . . ?
C2 C1 P1 115.0(5) . . ?
C2 C1 H1A 108.5 . . ?
C2 C1 H1B 108.5 . . ?
C9 C14 H14 120.0 . . ?
C9 C14 C13 120.1(7) . . ?
C13 C14 H14 120.0 . . ?
F1 C2 C1 111.0(6) . . ?
F3 C2 F1 106.4(5) . . ?
F3 C2 F2 106.1(7) . . ?
F3 C2 C1 113.4(5) . . ?
F2 C2 F1 106.4(5) . . ?
F2 C2 C1 113.1(5) . . ?
C7 C6 H6 120.0 . . ?
C5 C6 H6 120.0 . . ?
C5 C6 C7 120.1(5) . . ?
C3 C4 H4 119.8 . . ?
C5 C4 C3 120.4(6) . . ?
C5 C4 H4 119.8 . . ?
C13 C12 H12 120.0 . . ?
C13 C12 C11 120.0(6) . . ?
C11 C12 H12 120.0 . . ?
C6 C7 H7 119.9 . . ?
C6 C7 C8 120.3(6) . . ?
C8 C7 H7 119.9 . . ?
C6 C5 C4 120.2(5) . . ?
C6 C5 H5 119.9 . . ?
C4 C5 H5 119.9 . . ?
C14 C13 H13 119.7 . . ?
C12 C13 C14 120.5(8) . . ?
C12 C13 H13 119.7 . . ?
C10 C11 H11 119.8 . . ?
C12 C11 C10 120.3(7) . . ?
C12 C11 H11 119.8 . . ?
C3 C8 C7 119.6(6) . . ?
C3 C8 H8 120.2 . . ?
C7 C8 H8 120.2 . . ?

loop_
_geom_bond_atom_site_label_1
_geom_bond_atom_site_label_2
_geom_bond_distance
_geom_bond_site_symmetry_2
_geom_bond_publ_flag
Pd1 P1 2.3348(13) . ?
Pd1 P1 2.3348(13) 6_766 ?
Pd1 Cl1 2.3015(15) . ?
Pd1 Cl1 2.3015(15) 6_766 ?
P1 C9 1.817(6) . ?
P1 C3 1.819(5) . ?
P1 C1 1.849(6) . ?
F1 C2 1.331(8) . ?
F3 C2 1.319(9) . ?
F2 C2 1.323(8) . ?
C9 C10 1.378(9) . ?
C9 C14 1.370(10) . ?
C3 C4 1.383(8) . ?
C3 C8 1.387(9) . ?
C10 H10 0.9500 . ?
C10 C11 1.380(9) . ?
C1 H1A 0.9900 . ?
C1 H1B 0.9900 . ?
C1 C2 1.493(9) . ?
C14 H14 0.9500 . ?
C14 C13 1.382(9) . ?
C6 H6 0.9500 . ?
C6 C7 1.378(10) . ?
C6 C5 1.365(9) . ?
C4 H4 0.9500 . ?
C4 C5 1.382(8) . ?
C12 H12 0.9500 . ?
C12 C13 1.350(11) . ?
C12 C11 1.358(11) . ?
C7 H7 0.9500 . ?
C7 C8 1.389(9) . ?
C5 H5 0.9500 . ?
C13 H13 0.9500 . ?
C11 H11 0.9500 . ?
C8 H8 0.9500 . ?

loop_
_geom_torsion_atom_site_label_1
_geom_torsion_atom_site_label_2
_geom_torsion_atom_site_label_3
_geom_torsion_atom_site_label_4
_geom_torsion
_geom_torsion_site_symmetry_1
_geom_torsion_site_symmetry_2
_geom_torsion_site_symmetry_3
_geom_torsion_site_symmetry_4
_geom_torsion_publ_flag
Pd1 P1 C9 C10 52.5(5) . . . . ?
Pd1 P1 C9 C14 -129.1(5) . . . . ?
Pd1 P1 C3 C4 -149.8(5) . . . . ?
Pd1 P1 C3 C8 34.9(6) . . . . ?
Pd1 P1 C1 C2 -62.8(5) . . . . ?
P1 C9 C10 C11 178.3(5) . . . . ?
P1 C9 C14 C13 -178.5(5) . . . . ?
P1 C3 C4 C5 -174.2(5) . . . . ?
P1 C3 C8 C7 174.5(6) . . . . ?
P1 C1 C2 F1 169.6(4) . . . . ?
P1 C1 C2 F3 49.9(7) . . . . ?
P1 C1 C2 F2 -70.9(7) . . . . ?
C9 P1 C3 C4 -24.5(6) . . . . ?
C9 P1 C3 C8 160.2(5) . . . . ?
C9 P1 C1 C2 178.1(4) . . . . ?
C9 C10 C11 C12 0.5(9) . . . . ?
C9 C14 C13 C12 0.2(11) . . . . ?
C3 P1 C9 C10 -79.5(5) . . . . ?
C3 P1 C9 C14 98.9(5) . . . . ?
C3 P1 C1 C2 69.8(5) . . . . ?
C3 C4 C5 C6 -0.4(10) . . . . ?
C10 C9 C14 C13 -0.1(9) . . . . ?
C1 P1 C9 C10 173.4(4) . . . . ?
C1 P1 C9 C14 -8.3(6) . . . . ?
C1 P1 C3 C4 82.7(6) . . . . ?
C1 P1 C3 C8 -92.6(6) . . . . ?
C14 C9 C10 C11 -0.2(9) . . . . ?
C6 C7 C8 C3 -0.1(13) . . . . ?
C4 C3 C8 C7 -0.9(11) . . . . ?
C7 C6 C5 C4 -0.6(11) . . . . ?
C5 C6 C7 C8 0.9(13) . . . . ?
C13 C12 C11 C10 -0.4(9) . . . . ?
C11 C12 C13 C14 0.1(10) . . . . ?
C8 C3 C4 C5 1.1(10) . . . . ?

loop_
_exptl_oxdiff_crystal_face_indexfrac_h
_exptl_oxdiff_crystal_face_indexfrac_k
_exptl_oxdiff_crystal_face_indexfrac_l
_exptl_oxdiff_crystal_face_x
_exptl_oxdiff_crystal_face_y
_exptl_oxdiff_crystal_face_z
-0.0053 -1.9941 0.9908 0.0210 0.0445 -0.3398
-1.0039 0.0019 1.9885 -0.1751 -0.0292 -0.1259
0.0036 0.9970 -0.9950 0.0033 0.0071 0.1816
1.0021 -0.0017 -0.9892 0.1475 -0.0295 0.1025
-1.9952 1.9972 -1.0110 -0.2606 0.1318 0.1816
2.0023 -0.0033 -0.9791 0.2673 -0.1176 0.1816
2.9866 -4.9898 3.0069 0.3981 -0.1825 -0.6239
-1.9988 1.0002 -0.0159 -0.2640 0.1247 0.0000
-2.0059 -0.9937 1.9742 -0.2706 0.1105 -0.3632
1.9987 -0.0029 1.0194 0.2120 -0.2349 0.1348
-1.9952 0.9998 -2.0145 -0.2086 0.2420 0.0468
-0.9949 0.9983 -2.0044 -0.0888 0.1539 0.1259
-0.9966 0.0011 -2.0086 -0.0645 0.2055 -0.0323
0.9895 -0.9977 5.0022 0.0059 -0.3299 -0.1961
1.0058 -1.9969 -4.9948 0.3067 0.3083 -0.1203
1.0003 -0.9989 -0.9934 0.1718 0.0221 -0.0557
4.9943 -3.9964 0.0335 0.6964 -0.2344 -0.2373
-0.0019 0.9976 2.0028 -0.0796 -0.1689 0.1114
-1.0021 0.9991 1.9927 -0.1995 -0.0808 0.0323
-0.0018 0.0002 0.9993 -0.0277 -0.0587 -0.0234
1.0004 -1.9963 -1.9970 0.2238 0.1323 -0.1905
4.9960 -1.0044 2.0447 0.5681 -0.5064 0.1905
